data_4078962
loop_
_publ_author_name
'Reddy, J. Sreedhar'
'Xu, Bao-Hua'
'Mahdi, Tayseer'
'Fr\"ohlich, Roland'
'Kehr, Gerald'
'Stephan, Douglas W.'
'Erker, Gerhard'

_publ_section_title
;
 Alkenylborane-Derived Frustrated Lewis Pairs: Metal-Free Catalytic
 Hydrogenation Reactions of Electron-Deficient Alkenes
;
_journal_issue 15
_journal_name_full Organometallics
_journal_page_first 5638
_journal_paper_doi 10.1021/om3006068
_journal_volume 31
_journal_year 2012
_chemical_formula_sum 'C36 H39 B F15 P'
_chemical_formula_weight 798.45
_chemical_name_systematic
; 
 ? 
;
_space_group_IT_number 2
_symmetry_cell_setting triclinic
_symmetry_space_group_name_Hall '-P 1'
_symmetry_space_group_name_H-M 'P -1'
_atom_sites_solution_hydrogens 'at P1 and B1 from difmap, others geom'
_atom_sites_solution_primary direct
_atom_sites_solution_secondary difmap
_audit_creation_method SHELXL-97
_cell_angle_alpha 89.894(3)
_cell_angle_beta 77.848(2)
_cell_angle_gamma 71.794(4)
_cell_formula_units_Z 2
_cell_length_a 10.2586(3)
_cell_length_b 12.1826(5)
_cell_length_c 16.1736(5)
_cell_measurement_reflns_used 5785
_cell_measurement_temperature 223(2)
_cell_measurement_theta_max 68.25
_cell_measurement_theta_min 0.88
_cell_volume 1872.65(12)
_computing_cell_refinement 'collect (Nonius B.V., 1998)'
_computing_data_collection 'Collect (Nonius B.V., 1998)'
_computing_data_reduction 'Denzo-SMN (Otwinowski & Minor, 1997)'
_computing_molecular_graphics 'XP (BrukerAXS, 2000)'
_computing_publication_material 'SHELXL-97 (Sheldrick, 1997)'
_computing_structure_refinement 'SHELXL-97 (Sheldrick, 1997)'
_computing_structure_solution 'SHELXS-97 (Sheldrick, 1990)'
_diffrn_ambient_temperature 223(2)
_diffrn_measured_fraction_theta_full 0.961
_diffrn_measured_fraction_theta_max 0.961
_diffrn_measurement_device_type 'Nonius KappaCCD APEXII'
_diffrn_measurement_method '\w and \f scans'
_diffrn_radiation_monochromator graphite
_diffrn_radiation_source 'fine-focus sealed tube'
_diffrn_radiation_type CuK\a
_diffrn_radiation_wavelength 1.54178
_diffrn_reflns_av_R_equivalents 0.040
_diffrn_reflns_av_sigmaI/netI 0.0245
_diffrn_reflns_limit_h_max 12
_diffrn_reflns_limit_h_min -11
_diffrn_reflns_limit_k_max 14
_diffrn_reflns_limit_k_min -13
_diffrn_reflns_limit_l_max 18
_diffrn_reflns_limit_l_min -18
_diffrn_reflns_number 23537
_diffrn_reflns_theta_full 66.99
_diffrn_reflns_theta_max 66.99
_diffrn_reflns_theta_min 4.59
_exptl_absorpt_coefficient_mu 1.565
_exptl_absorpt_correction_T_max 0.8592
_exptl_absorpt_correction_T_min 0.6510
_exptl_absorpt_correction_type multi-scan
_exptl_absorpt_process_details 'Denzo (Otwinowski, Borek, Majewski & Minor, 2003)'
_exptl_crystal_colour colourless
_exptl_crystal_density_diffrn 1.416
_exptl_crystal_density_method 'not measured'
_exptl_crystal_description plate
_exptl_crystal_F_000 820
_exptl_crystal_size_max 0.30
_exptl_crystal_size_mid 0.17
_exptl_crystal_size_min 0.10
_refine_diff_density_max 1.406
_refine_diff_density_min -0.570
_refine_diff_density_rms 0.074
_refine_ls_extinction_method none
_refine_ls_goodness_of_fit_ref 1.051
_refine_ls_hydrogen_treatment mixed
_refine_ls_matrix_type full
_refine_ls_number_parameters 496
_refine_ls_number_reflns 6414
_refine_ls_number_restraints 118
_refine_ls_restrained_S_all 1.152
_refine_ls_R_factor_all 0.0769
_refine_ls_R_factor_gt 0.0729
_refine_ls_shift/su_max 0.000
_refine_ls_shift/su_mean 0.000
_refine_ls_structure_factor_coef Fsqd
_refine_ls_weighting_details 'calc w=1/[\s^2^(Fo^2^)+(0.1277P)^2^+2.3850P] where P=(Fo^2^+2Fc^2^)/3'
_refine_ls_weighting_scheme calc
_refine_ls_wR_factor_gt 0.2153
_refine_ls_wR_factor_ref 0.2201
_reflns_number_gt 5818
_reflns_number_total 6414
_reflns_threshold_expression >2sigma(I)
_cod_data_source_file om3006068_si_003.cif
_cod_data_source_block erk5991
_cod_original_cell_volume 1872.65(11)
_cod_original_sg_symbol_H-M P-1
_cod_database_code 4078962

loop_
_symmetry_equiv_pos_as_xyz
'x, y, z'
'-x, -y, -z'

loop_
_atom_site_label
_atom_site_type_symbol
_atom_site_fract_x
_atom_site_fract_y
_atom_site_fract_z
_atom_site_U_iso_or_equiv
_atom_site_adp_type
_atom_site_occupancy
_atom_site_symmetry_multiplicity
_atom_site_calc_flag
_atom_site_refinement_flags
B1 B 0.7124(4) 0.3191(3) -0.2395(2) 0.0355(8) Uani 1 1 d .
H1B H 0.704(4) 0.413(3) -0.227(2) 0.043 Uiso 1 1 d .
C1 C 0.7866(3) 0.2801(3) -0.3393(2) 0.0351(7) Uani 1 1 d .
C2 C 0.7262(4) 0.2432(3) -0.3937(2) 0.0403(8) Uani 1 1 d .
H2 H 0.6405 0.2328 -0.3671 0.048 Uiso 1 1 calc R
C3 C 0.7630(4) 0.2140(3) -0.4883(2) 0.0451(8) Uani 1 1 d .
C4 C 0.9206(4) 0.1805(4) -0.5299(3) 0.0599(11) Uani 1 1 d .
H4A H 0.9529 0.2465 -0.5251 0.090 Uiso 1 1 calc R
H4B H 0.9354 0.1570 -0.5894 0.090 Uiso 1 1 calc R
H4C H 0.9730 0.1169 -0.5017 0.090 Uiso 1 1 calc R
C5 C 0.6828(5) 0.3192(4) -0.5297(3) 0.0600(11) Uani 1 1 d .
H5A H 0.5826 0.3376 -0.5067 0.090 Uiso 1 1 calc R
H5B H 0.7028 0.3018 -0.5905 0.090 Uiso 1 1 calc R
H5C H 0.7122 0.3849 -0.5183 0.090 Uiso 1 1 calc R
C6 C 0.7122(5) 0.1117(4) -0.5042(3) 0.0591(11) Uani 1 1 d .
H6A H 0.7627 0.0446 -0.4781 0.089 Uiso 1 1 calc R
H6B H 0.7295 0.0938 -0.5647 0.089 Uiso 1 1 calc R
H6C H 0.6122 0.1319 -0.4798 0.089 Uiso 1 1 calc R
C41 C 0.8073(3) 0.2381(3) -0.1783(2) 0.0387(8) Uani 1 1 d .
C42 C 0.8685(4) 0.1190(3) -0.1910(3) 0.0461(9) Uani 1 1 d .
F42 F 0.8333(3) 0.06067(19) -0.24929(17) 0.0594(6) Uani 1 1 d .
C43 C 0.9665(4) 0.0546(4) -0.1488(3) 0.0621(12) Uani 1 1 d .
F43 F 1.0266(3) -0.0609(2) -0.1670(3) 0.0919(11) Uani 1 1 d .
C44 C 1.0045(4) 0.1083(5) -0.0869(3) 0.0657(13) Uani 1 1 d .
F44 F 1.1012(3) 0.0455(3) -0.0459(2) 0.0974(12) Uani 1 1 d .
C45 C 0.9446(4) 0.2232(5) -0.0696(3) 0.0582(11) Uani 1 1 d .
F45 F 0.9779(3) 0.2769(3) -0.00772(19) 0.0867(10) Uani 1 1 d .
C46 C 0.8487(4) 0.2857(3) -0.1146(2) 0.0452(8) Uani 1 1 d .
F46 F 0.7959(3) 0.4004(2) -0.09291(15) 0.0589(6) Uani 1 1 d .
C51 C 0.9266(3) 0.2998(3) -0.3656(2) 0.0378(7) Uani 1 1 d .
C52 C 0.9359(4) 0.4084(3) -0.3829(2) 0.0405(8) Uani 1 1 d .
F52 F 0.8167(2) 0.49774(19) -0.38094(15) 0.0527(6) Uani 1 1 d .
C53 C 1.0603(4) 0.4320(4) -0.4046(2) 0.0476(9) Uani 1 1 d .
F53 F 1.0608(3) 0.5398(2) -0.42118(17) 0.0660(7) Uani 1 1 d .
C54 C 1.1853(4) 0.3436(4) -0.4092(3) 0.0527(10) Uani 1 1 d .
F54 F 1.3084(3) 0.3653(3) -0.43098(18) 0.0743(8) Uani 1 1 d .
C55 C 1.1823(4) 0.2353(4) -0.3913(3) 0.0520(10) Uani 1 1 d .
F55 F 1.3032(2) 0.1488(3) -0.3952(2) 0.0756(8) Uani 1 1 d .
C56 C 1.0550(4) 0.2135(3) -0.3695(2) 0.0438(8) Uani 1 1 d .
F56 F 1.0593(2) 0.10499(19) -0.35473(17) 0.0595(6) Uani 1 1 d .
C61 C 0.5461(3) 0.3263(3) -0.2196(2) 0.0364(7) Uani 1 1 d .
C62 C 0.4516(4) 0.4167(3) -0.2504(2) 0.0401(8) Uani 1 1 d .
F62 F 0.4979(2) 0.49694(19) -0.29419(15) 0.0528(6) Uani 1 1 d .
C63 C 0.3099(4) 0.4318(4) -0.2397(3) 0.0485(9) Uani 1 1 d .
F63 F 0.2249(2) 0.5228(2) -0.27054(18) 0.0663(7) Uani 1 1 d .
C64 C 0.2564(4) 0.3517(4) -0.1977(3) 0.0498(9) Uani 1 1 d .
F64 F 0.1187(2) 0.3645(3) -0.18734(19) 0.0740(8) Uani 1 1 d .
C65 C 0.3436(4) 0.2603(3) -0.1673(2) 0.0461(9) Uani 1 1 d .
F65 F 0.2930(3) 0.1806(2) -0.12613(17) 0.0634(7) Uani 1 1 d .
C66 C 0.4849(4) 0.2499(3) -0.1777(2) 0.0391(7) Uani 1 1 d .
F66 F 0.5627(2) 0.15748(19) -0.14303(14) 0.0503(5) Uani 1 1 d .
P1 P 0.38569(9) 0.27042(7) 0.19643(5) 0.0384(3) Uani 1 1 d .
H1A H 0.348(4) 0.377(3) 0.225(2) 0.046 Uiso 1 1 d .
C11 C 0.3979(6) 0.1813(4) 0.2896(3) 0.0727(14) Uani 1 1 d D
C12 C 0.2444(6) 0.1877(6) 0.3364(4) 0.099(2) Uani 1 1 d DU
H12A H 0.2489 0.1362 0.3822 0.149 Uiso 1 1 calc R
H12B H 0.1976 0.1646 0.2966 0.149 Uiso 1 1 calc R
H12C H 0.1920 0.2665 0.3593 0.149 Uiso 1 1 calc R
C13 C 0.4477(7) 0.2379(5) 0.3537(4) 0.098(2) Uani 1 1 d DU
H13A H 0.4398 0.1988 0.4059 0.147 Uiso 1 1 calc R
H13B H 0.3904 0.3187 0.3647 0.147 Uiso 1 1 calc R
H13C H 0.5452 0.2327 0.3318 0.147 Uiso 1 1 calc R
C14 C 0.4783(6) 0.0537(4) 0.2647(3) 0.0789(15) Uani 1 1 d DU
H14A H 0.5729 0.0456 0.2335 0.118 Uiso 1 1 calc R
H14B H 0.4304 0.0230 0.2294 0.118 Uiso 1 1 calc R
H14C H 0.4827 0.0113 0.3154 0.118 Uiso 1 1 calc R
C21 C 0.5559(5) 0.2581(4) 0.1227(3) 0.0797(16) Uani 1 1 d D
C22 C 0.5483(7) 0.3700(5) 0.0800(4) 0.105(2) Uani 1 1 d DU
H22A H 0.6425 0.3693 0.0531 0.157 Uiso 1 1 calc R
H22B H 0.5050 0.4350 0.1221 0.157 Uiso 1 1 calc R
H22C H 0.4925 0.3775 0.0375 0.157 Uiso 1 1 calc R
C23 C 0.6054(5) 0.1509(4) 0.0604(3) 0.0715(13) Uani 1 1 d DU
H23A H 0.5311 0.1514 0.0318 0.107 Uiso 1 1 calc R
H23B H 0.6282 0.0815 0.0912 0.107 Uiso 1 1 calc R
H23C H 0.6883 0.1520 0.0189 0.107 Uiso 1 1 calc R
C24 C 0.6703(6) 0.2466(6) 0.1761(5) 0.103(2) Uani 1 1 d DU
H24A H 0.7617 0.2324 0.1382 0.155 Uiso 1 1 calc R
H24B H 0.6731 0.1826 0.2122 0.155 Uiso 1 1 calc R
H24C H 0.6469 0.3178 0.2109 0.155 Uiso 1 1 calc R
C31 C 0.2481(5) 0.2626(4) 0.1405(3) 0.0768(15) Uani 1 1 d D
C32 C 0.1045(6) 0.3330(7) 0.1899(5) 0.119(3) Uani 1 1 d DU
H32A H 0.0358 0.3384 0.1558 0.179 Uiso 1 1 calc R
H32B H 0.1049 0.4102 0.2044 0.179 Uiso 1 1 calc R
H32C H 0.0802 0.2960 0.2415 0.179 Uiso 1 1 calc R
C33 C 0.2658(7) 0.3230(5) 0.0548(4) 0.0931(18) Uani 1 1 d DU
H33A H 0.2101 0.3028 0.0194 0.140 Uiso 1 1 calc R
H33B H 0.3641 0.2971 0.0256 0.140 Uiso 1 1 calc R
H33C H 0.2341 0.4063 0.0665 0.140 Uiso 1 1 calc R
C34 C 0.2588(6) 0.1404(4) 0.1155(3) 0.0700(13) Uani 1 1 d DU
H34A H 0.2560 0.0961 0.1653 0.105 Uiso 1 1 calc R
H34B H 0.3466 0.1048 0.0748 0.105 Uiso 1 1 calc R
H34C H 0.1806 0.1417 0.0902 0.105 Uiso 1 1 calc R

loop_
_atom_site_aniso_label
_atom_site_aniso_U_11
_atom_site_aniso_U_22
_atom_site_aniso_U_33
_atom_site_aniso_U_23
_atom_site_aniso_U_13
_atom_site_aniso_U_12
B1 0.0311(18) 0.0362(19) 0.040(2) 0.0052(15) -0.0049(15) -0.0139(15)
C1 0.0274(15) 0.0342(16) 0.0426(18) 0.0052(13) -0.0056(13) -0.0100(13)
C2 0.0308(16) 0.0446(19) 0.0443(19) 0.0035(15) -0.0028(14) -0.0142(14)
C3 0.0392(19) 0.054(2) 0.0442(19) -0.0031(16) -0.0061(15) -0.0192(16)
C4 0.044(2) 0.085(3) 0.046(2) -0.012(2) 0.0037(17) -0.023(2)
C5 0.063(3) 0.068(3) 0.053(2) 0.009(2) -0.017(2) -0.025(2)
C6 0.058(2) 0.064(3) 0.059(2) -0.010(2) -0.0093(19) -0.026(2)
C41 0.0292(16) 0.0420(18) 0.0457(19) 0.0108(15) -0.0040(14) -0.0154(14)
C42 0.0372(18) 0.043(2) 0.060(2) 0.0132(17) -0.0063(16) -0.0178(16)
F42 0.0611(14) 0.0387(12) 0.0762(16) 0.0044(11) -0.0074(12) -0.0180(10)
C43 0.036(2) 0.050(2) 0.092(3) 0.032(2) -0.003(2) -0.0106(17)
F43 0.0555(16) 0.0513(15) 0.155(3) 0.0404(17) -0.0157(17) -0.0030(12)
C44 0.035(2) 0.092(4) 0.080(3) 0.049(3) -0.025(2) -0.028(2)
F44 0.0477(15) 0.129(3) 0.129(3) 0.084(2) -0.0432(16) -0.0322(16)
C45 0.041(2) 0.088(3) 0.057(2) 0.025(2) -0.0185(18) -0.033(2)
F45 0.0739(18) 0.143(3) 0.0711(18) 0.0263(18) -0.0416(15) -0.0581(19)
C46 0.0362(18) 0.059(2) 0.047(2) 0.0129(17) -0.0089(15) -0.0233(17)
F46 0.0616(14) 0.0606(15) 0.0600(14) -0.0041(11) -0.0183(11) -0.0239(12)
C51 0.0319(17) 0.0441(19) 0.0359(17) 0.0018(14) -0.0029(13) -0.0132(14)
C52 0.0343(17) 0.0469(19) 0.0391(18) 0.0044(15) -0.0045(14) -0.0137(15)
F52 0.0415(11) 0.0460(12) 0.0666(14) 0.0155(10) -0.0080(10) -0.0111(9)
C53 0.047(2) 0.057(2) 0.045(2) 0.0052(17) -0.0049(16) -0.0281(18)
F53 0.0687(16) 0.0639(15) 0.0749(16) 0.0141(12) -0.0050(13) -0.0419(13)
C54 0.0350(19) 0.076(3) 0.052(2) -0.0018(19) -0.0018(16) -0.0285(19)
F54 0.0402(13) 0.107(2) 0.0827(18) -0.0010(16) 0.0005(12) -0.0431(14)
C55 0.0307(18) 0.066(3) 0.054(2) -0.0028(19) -0.0038(15) -0.0109(17)
F55 0.0299(12) 0.0830(18) 0.100(2) 0.0019(15) -0.0080(12) -0.0034(12)
C56 0.0321(17) 0.048(2) 0.048(2) 0.0028(16) -0.0049(14) -0.0111(15)
F56 0.0428(12) 0.0438(12) 0.0807(17) 0.0055(11) -0.0029(11) -0.0051(10)
C61 0.0323(16) 0.0400(18) 0.0361(17) 0.0014(13) -0.0042(13) -0.0127(14)
C62 0.0332(17) 0.0422(18) 0.0422(18) 0.0034(14) -0.0022(14) -0.0121(14)
F62 0.0406(11) 0.0488(12) 0.0661(14) 0.0206(10) -0.0085(10) -0.0124(9)
C63 0.0327(18) 0.057(2) 0.051(2) 0.0037(17) -0.0101(15) -0.0067(16)
F63 0.0379(12) 0.0692(16) 0.0854(18) 0.0189(13) -0.0193(11) -0.0046(11)
C64 0.0291(17) 0.066(2) 0.054(2) 0.0014(18) -0.0048(15) -0.0172(17)
F64 0.0309(11) 0.101(2) 0.0924(19) 0.0114(16) -0.0087(12) -0.0271(12)
C65 0.0417(19) 0.056(2) 0.0437(19) 0.0020(16) 0.0002(15) -0.0269(17)
F65 0.0522(13) 0.0712(16) 0.0738(16) 0.0139(12) -0.0020(11) -0.0377(12)
C66 0.0353(17) 0.0425(18) 0.0389(17) 0.0030(14) -0.0050(13) -0.0137(14)
F66 0.0471(12) 0.0495(12) 0.0592(13) 0.0187(10) -0.0123(10) -0.0218(10)
P1 0.0339(5) 0.0388(5) 0.0404(5) -0.0014(4) -0.0060(3) -0.0102(4)
C11 0.115(4) 0.061(3) 0.052(3) 0.013(2) -0.032(3) -0.033(3)
C12 0.107(5) 0.101(4) 0.082(4) 0.019(3) 0.007(3) -0.042(4)
C13 0.128(5) 0.092(4) 0.066(3) -0.001(3) -0.046(3) -0.007(3)
C14 0.091(4) 0.061(3) 0.070(3) 0.016(2) -0.021(3) -0.001(3)
C21 0.061(3) 0.058(3) 0.097(4) -0.008(3) 0.033(3) -0.018(2)
C22 0.107(5) 0.090(4) 0.105(4) 0.001(3) 0.029(4) -0.049(4)
C23 0.058(3) 0.069(3) 0.068(3) -0.008(2) 0.008(2) -0.006(2)
C24 0.055(3) 0.112(5) 0.138(5) -0.014(4) -0.011(3) -0.028(3)
C31 0.064(3) 0.054(3) 0.121(5) -0.003(3) -0.052(3) -0.012(2)
C32 0.062(3) 0.136(5) 0.145(6) -0.034(5) -0.047(4) 0.005(3)
C33 0.118(5) 0.084(4) 0.088(4) 0.017(3) -0.049(4) -0.031(3)
C34 0.081(3) 0.075(3) 0.075(3) 0.005(2) -0.030(2) -0.046(3)

loop_
_atom_type_symbol
_atom_type_description
_atom_type_scat_dispersion_real
_atom_type_scat_dispersion_imag
_atom_type_scat_source
C C 0.0181 0.0091 'International Tables Vol C Tables 4.2.6.8 and 6.1.1.4'
H H 0.0000 0.0000 'International Tables Vol C Tables 4.2.6.8 and 6.1.1.4'
B B 0.0090 0.0039 'International Tables Vol C Tables 4.2.6.8 and 6.1.1.4'
F F 0.0727 0.0534 'International Tables Vol C Tables 4.2.6.8 and 6.1.1.4'
P P 0.2955 0.4335 'International Tables Vol C Tables 4.2.6.8 and 6.1.1.4'

loop_
_geom_angle_atom_site_label_1
_geom_angle_atom_site_label_2
_geom_angle_atom_site_label_3
_geom_angle
C1 B1 C61 110.8(3)
C1 B1 C41 110.4(3)
C61 B1 C41 115.6(3)
C1 B1 H1B 109(2)
C61 B1 H1B 102(2)
C41 B1 H1B 109(2)
C2 C1 C51 122.8(3)
C2 C1 B1 124.1(3)
C51 C1 B1 112.8(3)
C1 C2 C3 135.0(3)
C1 C2 H2 112.5
C3 C2 H2 112.5
C2 C3 C5 107.9(3)
C2 C3 C6 107.6(3)
C5 C3 C6 109.1(3)
C2 C3 C4 115.0(3)
C5 C3 C4 108.9(4)
C6 C3 C4 108.2(3)
C3 C4 H4A 109.5
C3 C4 H4B 109.5
H4A C4 H4B 109.5
C3 C4 H4C 109.5
H4A C4 H4C 109.5
H4B C4 H4C 109.5
C3 C5 H5A 109.5
C3 C5 H5B 109.5
H5A C5 H5B 109.5
C3 C5 H5C 109.5
H5A C5 H5C 109.5
H5B C5 H5C 109.5
C3 C6 H6A 109.5
C3 C6 H6B 109.5
H6A C6 H6B 109.5
C3 C6 H6C 109.5
H6A C6 H6C 109.5
H6B C6 H6C 109.5
C46 C41 C42 113.1(3)
C46 C41 B1 122.0(3)
C42 C41 B1 124.5(3)
F42 C42 C43 116.7(4)
F42 C42 C41 119.3(3)
C43 C42 C41 124.0(4)
F43 C43 C42 120.9(5)
F43 C43 C44 119.4(4)
C42 C43 C44 119.7(4)
C45 C44 F44 121.3(5)
C45 C44 C43 118.9(4)
F44 C44 C43 119.8(5)
C44 C45 F45 119.8(4)
C44 C45 C46 119.8(4)
F45 C45 C46 120.4(4)
F46 C46 C45 115.1(4)
F46 C46 C41 120.4(3)
C45 C46 C41 124.4(4)
C52 C51 C56 115.0(3)
C52 C51 C1 121.4(3)
C56 C51 C1 123.5(3)
F52 C52 C53 116.8(3)
F52 C52 C51 119.3(3)
C53 C52 C51 123.9(3)
F53 C53 C52 120.4(4)
F53 C53 C54 120.3(3)
C52 C53 C54 119.3(4)
F54 C54 C55 120.7(4)
F54 C54 C53 120.0(4)
C55 C54 C53 119.4(3)
F55 C55 C54 119.9(4)
F55 C55 C56 119.8(4)
C54 C55 C56 120.3(4)
F56 C56 C55 117.4(3)
F56 C56 C51 120.4(3)
C55 C56 C51 122.1(4)
C66 C61 C62 113.3(3)
C66 C61 B1 128.1(3)
C62 C61 B1 118.5(3)
F62 C62 C63 115.9(3)
F62 C62 C61 119.6(3)
C63 C62 C61 124.5(3)
F63 C63 C64 120.1(3)
F63 C63 C62 120.9(4)
C64 C63 C62 119.0(4)
F64 C64 C65 120.8(4)
F64 C64 C63 119.8(4)
C65 C64 C63 119.4(3)
F65 C65 C64 120.2(3)
F65 C65 C66 120.1(4)
C64 C65 C66 119.7(3)
F66 C66 C61 120.6(3)
F66 C66 C65 115.3(3)
C61 C66 C65 124.1(3)
C31 P1 C21 112.8(2)
C31 P1 C11 114.5(2)
C21 P1 C11 115.5(2)
C31 P1 H1A 105.0(18)
C21 P1 H1A 100.4(18)
C11 P1 H1A 106.7(18)
C13 C11 C14 116.1(4)
C13 C11 C12 103.5(5)
C14 C11 C12 106.4(4)
C13 C11 P1 109.2(4)
C14 C11 P1 112.7(3)
C12 C11 P1 108.2(4)
C11 C12 H12A 109.5
C11 C12 H12B 109.5
H12A C12 H12B 109.5
C11 C12 H12C 109.5
H12A C12 H12C 109.5
H12B C12 H12C 109.5
C11 C13 H13A 109.5
C11 C13 H13B 109.5
H13A C13 H13B 109.5
C11 C13 H13C 109.5
H13A C13 H13C 109.5
H13B C13 H13C 109.5
C11 C14 H14A 109.5
C11 C14 H14B 109.5
H14A C14 H14B 109.5
C11 C14 H14C 109.5
H14A C14 H14C 109.5
H14B C14 H14C 109.5
C22 C21 C23 113.7(4)
C22 C21 C24 103.5(5)
C23 C21 C24 108.1(4)
C22 C21 P1 110.7(4)
C23 C21 P1 111.7(3)
C24 C21 P1 108.6(4)
C21 C22 H22A 109.5
C21 C22 H22B 109.5
H22A C22 H22B 109.5
C21 C22 H22C 109.5
H22A C22 H22C 109.5
H22B C22 H22C 109.5
C21 C23 H23A 109.5
C21 C23 H23B 109.5
H23A C23 H23B 109.5
C21 C23 H23C 109.5
H23A C23 H23C 109.5
H23B C23 H23C 109.5
C21 C24 H24A 109.5
C21 C24 H24B 109.5
H24A C24 H24B 109.5
C21 C24 H24C 109.5
H24A C24 H24C 109.5
H24B C24 H24C 109.5
C32 C31 C34 113.6(5)
C32 C31 C33 104.1(5)
C34 C31 C33 105.1(4)
C32 C31 P1 110.6(4)
C34 C31 P1 113.4(3)
C33 C31 P1 109.5(4)
C31 C32 H32A 109.5
C31 C32 H32B 109.5
H32A C32 H32B 109.5
C31 C32 H32C 109.5
H32A C32 H32C 109.5
H32B C32 H32C 109.5
C31 C33 H33A 109.5
C31 C33 H33B 109.5
H33A C33 H33B 109.5
C31 C33 H33C 109.5
H33A C33 H33C 109.5
H33B C33 H33C 109.5
C31 C34 H34A 109.5
C31 C34 H34B 109.5
H34A C34 H34B 109.5
C31 C34 H34C 109.5
H34A C34 H34C 109.5
H34B C34 H34C 109.5

loop_
_geom_bond_atom_site_label_1
_geom_bond_atom_site_label_2
_geom_bond_distance
B1 C1 1.633(5)
B1 C61 1.643(5)
B1 C41 1.645(5)
B1 H1B 1.14(4)
C1 C2 1.329(5)
C1 C51 1.503(4)
C2 C3 1.512(5)
C2 H2 0.9400
C3 C5 1.529(6)
C3 C6 1.534(5)
C3 C4 1.538(5)
C4 H4A 0.9700
C4 H4B 0.9700
C4 H4C 0.9700
C5 H5A 0.9700
C5 H5B 0.9700
C5 H5C 0.9700
C6 H6A 0.9700
C6 H6B 0.9700
C6 H6C 0.9700
C41 C46 1.385(5)
C41 C42 1.386(5)
C42 F42 1.352(5)
C42 C43 1.374(6)
C43 F43 1.353(5)
C43 C44 1.381(8)
C44 C45 1.345(7)
C44 F44 1.345(5)
C45 F45 1.353(5)
C45 C46 1.382(6)
C46 F46 1.348(5)
C51 C52 1.380(5)
C51 C56 1.394(5)
C52 F52 1.354(4)
C52 C53 1.369(5)
C53 F53 1.342(5)
C53 C54 1.381(6)
C54 F54 1.346(4)
C54 C55 1.358(6)
C55 F55 1.343(5)
C55 C56 1.387(5)
C56 F56 1.331(4)
C61 C66 1.380(5)
C61 C62 1.391(5)
C62 F62 1.352(4)
C62 C63 1.380(5)
C63 F63 1.347(5)
C63 C64 1.376(6)
C64 F64 1.345(4)
C64 C65 1.358(6)
C65 F65 1.349(4)
C65 C66 1.388(5)
C66 F66 1.358(4)
P1 C31 1.855(4)
P1 C21 1.858(4)
P1 C11 1.859(5)
P1 H1A 1.28(4)
C11 C13 1.502(5)
C11 C14 1.523(5)
C11 C12 1.575(6)
C12 H12A 0.9700
C12 H12B 0.9700
C12 H12C 0.9700
C13 H13A 0.9700
C13 H13B 0.9700
C13 H13C 0.9700
C14 H14A 0.9700
C14 H14B 0.9700
C14 H14C 0.9700
C21 C22 1.515(6)
C21 C23 1.534(5)
C21 C24 1.572(6)
C22 H22A 0.9700
C22 H22B 0.9700
C22 H22C 0.9700
C23 H23A 0.9700
C23 H23B 0.9700
C23 H23C 0.9700
C24 H24A 0.9700
C24 H24B 0.9700
C24 H24C 0.9700
C31 C32 1.504(6)
C31 C34 1.507(5)
C31 C33 1.572(6)
C32 H32A 0.9700
C32 H32B 0.9700
C32 H32C 0.9700
C33 H33A 0.9700
C33 H33B 0.9700
C33 H33C 0.9700
C34 H34A 0.9700
C34 H34B 0.9700
C34 H34C 0.9700

loop_
_geom_torsion_atom_site_label_1
_geom_torsion_atom_site_label_2
_geom_torsion_atom_site_label_3
_geom_torsion_atom_site_label_4
_geom_torsion
C61 B1 C1 C2 -9.0(5)
C41 B1 C1 C2 120.4(4)
C61 B1 C1 C51 166.1(3)
C41 B1 C1 C51 -64.6(3)
C51 C1 C2 C3 -2.0(6)
B1 C1 C2 C3 172.6(4)
C1 C2 C3 C5 -97.9(5)
C1 C2 C3 C6 144.6(4)
C1 C2 C3 C4 23.9(6)
C1 B1 C41 C46 127.8(3)
C61 B1 C41 C46 -105.4(4)
C1 B1 C41 C42 -43.5(4)
C61 B1 C41 C42 83.3(4)
C46 C41 C42 F42 177.6(3)
B1 C41 C42 F42 -10.4(5)
C46 C41 C42 C43 -3.6(5)
B1 C41 C42 C43 168.4(3)
F42 C42 C43 F43 1.7(5)
C41 C42 C43 F43 -177.1(3)
F42 C42 C43 C44 -178.3(3)
C41 C42 C43 C44 2.9(6)
F43 C43 C44 C45 179.7(4)
C42 C43 C44 C45 -0.2(6)
F43 C43 C44 F44 0.5(6)
C42 C43 C44 F44 -179.5(4)
F44 C44 C45 F45 -2.3(6)
C43 C44 C45 F45 178.4(4)
F44 C44 C45 C46 178.0(4)
C43 C44 C45 C46 -1.2(6)
C44 C45 C46 F46 -179.3(4)
F45 C45 C46 F46 1.0(5)
C44 C45 C46 C41 0.2(6)
F45 C45 C46 C41 -179.4(3)
C42 C41 C46 F46 -178.4(3)
B1 C41 C46 F46 9.4(5)
C42 C41 C46 C45 2.1(5)
B1 C41 C46 C45 -170.2(3)
C2 C1 C51 C52 96.2(4)
B1 C1 C51 C52 -78.9(4)
C2 C1 C51 C56 -87.8(5)
B1 C1 C51 C56 97.1(4)
C56 C51 C52 F52 179.8(3)
C1 C51 C52 F52 -3.9(5)
C56 C51 C52 C53 1.6(5)
C1 C51 C52 C53 178.0(3)
F52 C52 C53 F53 1.3(5)
C51 C52 C53 F53 179.5(3)
F52 C52 C53 C54 -178.7(3)
C51 C52 C53 C54 -0.5(6)
F53 C53 C54 F54 -0.4(6)
C52 C53 C54 F54 179.6(3)
F53 C53 C54 C55 179.3(4)
C52 C53 C54 C55 -0.6(6)
F54 C54 C55 F55 0.1(6)
C53 C54 C55 F55 -179.6(4)
F54 C54 C55 C56 -179.6(4)
C53 C54 C55 C56 0.6(6)
F55 C55 C56 F56 -1.4(6)
C54 C55 C56 F56 178.4(4)
F55 C55 C56 C51 -179.2(4)
C54 C55 C56 C51 0.5(6)
C52 C51 C56 F56 -179.4(3)
C1 C51 C56 F56 4.4(5)
C52 C51 C56 C55 -1.6(5)
C1 C51 C56 C55 -177.9(3)
C1 B1 C61 C66 105.3(4)
C41 B1 C61 C66 -21.2(5)
C1 B1 C61 C62 -71.9(4)
C41 B1 C61 C62 161.5(3)
C66 C61 C62 F62 -178.8(3)
B1 C61 C62 F62 -1.2(5)
C66 C61 C62 C63 1.1(5)
B1 C61 C62 C63 178.8(3)
F62 C62 C63 F63 -1.0(5)
C61 C62 C63 F63 179.0(3)
F62 C62 C63 C64 178.3(3)
C61 C62 C63 C64 -1.7(6)
F63 C63 C64 F64 -0.1(6)
C62 C63 C64 F64 -179.4(4)
F63 C63 C64 C65 179.8(4)
C62 C63 C64 C65 0.5(6)
F64 C64 C65 F65 0.1(6)
C63 C64 C65 F65 -179.8(4)
F64 C64 C65 C66 -179.1(3)
C63 C64 C65 C66 1.0(6)
C62 C61 C66 F66 -179.3(3)
B1 C61 C66 F66 3.4(5)
C62 C61 C66 C65 0.5(5)
B1 C61 C66 C65 -176.9(3)
F65 C65 C66 F66 -1.0(5)
C64 C65 C66 F66 178.2(3)
F65 C65 C66 C61 179.2(3)
C64 C65 C66 C61 -1.6(6)
C31 P1 C11 C13 -149.8(4)
C21 P1 C11 C13 76.6(4)
C31 P1 C11 C14 79.6(4)
C21 P1 C11 C14 -54.0(4)
C31 P1 C11 C12 -37.7(4)
C21 P1 C11 C12 -171.4(3)
C31 P1 C21 C22 75.5(5)
C11 P1 C21 C22 -150.1(4)
C31 P1 C21 C23 -52.3(4)
C11 P1 C21 C23 82.1(4)
C31 P1 C21 C24 -171.5(3)
C11 P1 C21 C24 -37.1(4)
C21 P1 C31 C32 -149.3(5)
C11 P1 C31 C32 75.8(5)
C21 P1 C31 C34 81.8(4)
C11 P1 C31 C34 -53.1(5)
C21 P1 C31 C33 -35.2(4)
C11 P1 C31 C33 -170.1(3)
